data_4304152
loop_
_publ_author_name
'Yun-Sheng Ma'
'Yi-Zhi Li'
'You Song'
'Li-Min Zheng'

_publ_section_title
;
Tetranuclear Clusters Containing a CrIII-Doped MnIII4O2 Core: Syntheses,
Structures, and Magnetic Properties
;
_journal_name_full 'Inorganic Chemistry'
_journal_page_first 4536
_journal_page_last 4544
_journal_paper_doi 10.1021/ic701626k
_journal_volume 47
_journal_year 2008
_chemical_formula_moiety 'C62 H44 Cr Mn3 N6 O18 P2, 4(C H4 O), H2 O, H2 O'
_chemical_formula_sum 'C66 H64 Cr Mn3 N6 O24 P2'
_chemical_formula_weight 1603.99
_chemical_name_systematic
; 
 ? 
;
_space_group_IT_number 2
_symmetry_cell_setting triclinic
_symmetry_space_group_name_Hall '-P 1'
_symmetry_space_group_name_H-M 'P -1'
_atom_sites_solution_hydrogens geom
_atom_sites_solution_primary direct
_atom_sites_solution_secondary difmap
_audit_creation_method SHELXL-97
_cell_angle_alpha 111.586(3)
_cell_angle_beta 110.370(3)
_cell_angle_gamma 96.781(3)
_cell_formula_units_Z 1
_cell_length_a 10.7960(18)
_cell_length_b 14.295(2)
_cell_length_c 14.649(3)
_cell_measurement_temperature 293(2)
_cell_volume 1890.6(6)
_computing_cell_refinement SMART
_computing_data_collection 'SMART (Bruker, 2000)'
_computing_data_reduction 'SAINT (Bruker, 2000)'
_computing_molecular_graphics SHELXTL
_computing_publication_material SHELXTL
_computing_structure_refinement SHELXTL
_computing_structure_solution 'SHELXTL (Bruker, 2000)'
_diffrn_ambient_temperature 293(2)
_diffrn_measured_fraction_theta_full 0.973
_diffrn_measured_fraction_theta_max 0.973
_diffrn_radiation_monochromator graphite
_diffrn_radiation_source 'fine-focus sealed tube'
_diffrn_radiation_type MoK\a
_diffrn_radiation_wavelength 0.71073
_diffrn_reflns_av_R_equivalents 0.0327
_diffrn_reflns_av_sigmaI/netI 0.0710
_diffrn_reflns_limit_h_max 13
_diffrn_reflns_limit_h_min -13
_diffrn_reflns_limit_k_max 17
_diffrn_reflns_limit_k_min -17
_diffrn_reflns_limit_l_max 12
_diffrn_reflns_limit_l_min -18
_diffrn_reflns_number 10241
_diffrn_reflns_theta_full 26.00
_diffrn_reflns_theta_max 26.00
_diffrn_reflns_theta_min 1.72
_exptl_absorpt_coefficient_mu 0.749
_exptl_absorpt_correction_T_max 0.8415
_exptl_absorpt_correction_T_min 0.8075
_exptl_absorpt_correction_type multi-scan
_exptl_absorpt_process_details 'SADABS (Bruker, 2000)'
_exptl_crystal_density_diffrn 1.409
_exptl_crystal_density_method 'not measured'
_exptl_crystal_F_000 823
_exptl_crystal_size_max 0.28
_exptl_crystal_size_mid 0.26
_exptl_crystal_size_min 0.24
_refine_diff_density_max 0.602
_refine_diff_density_min -0.653
_refine_diff_density_rms 0.071
_refine_ls_extinction_method none
_refine_ls_goodness_of_fit_ref 1.073
_refine_ls_hydrogen_treatment constr
_refine_ls_matrix_type full
_refine_ls_number_parameters 471
_refine_ls_number_reflns 7238
_refine_ls_number_restraints 0
_refine_ls_restrained_S_all 1.073
_refine_ls_R_factor_all 0.0844
_refine_ls_R_factor_gt 0.0628
_refine_ls_shift/su_max 0.000
_refine_ls_shift/su_mean 0.000
_refine_ls_structure_factor_coef Fsqd
_refine_ls_weighting_details 'calc w=1/[\s^2^(Fo^2^)+(0.0500P)^2^+1.5500P] where P=(Fo^2^+2Fc^2^)/3'
_refine_ls_weighting_scheme calc
_refine_ls_wR_factor_gt 0.1258
_refine_ls_wR_factor_ref 0.1302
_reflns_number_gt 5125
_reflns_number_total 7238
_reflns_threshold_expression >2sigma(I)
_cod_data_source_file ic701626k-file005.cif
_cod_data_source_block 50325am
_cod_original_sg_symbol_Hall '-P 1 '
_cod_original_sg_symbol_H-M ' P -1 '
_cod_database_code 4304152

loop_
_symmetry_equiv_pos_as_xyz
'x, y, z'
'-x, -y, -z'

loop_
_atom_site_label
_atom_site_type_symbol
_atom_site_fract_x
_atom_site_fract_y
_atom_site_fract_z
_atom_site_U_iso_or_equiv
_atom_site_adp_type
_atom_site_occupancy
_atom_site_symmetry_multiplicity
_atom_site_calc_flag
_atom_site_refinement_flags
_atom_site_disorder_assembly
_atom_site_disorder_group
Mn1 Mn 0.51022(6) 0.43481(5) 0.40040(5) 0.03177(15) Uani 0.75 1 d P . .
Mn2 Mn 0.32019(6) 0.30797(5) 0.47336(5) 0.03181(15) Uani 0.75 1 d P . .
Cr1 Cr 0.51022(6) 0.43481(5) 0.40040(5) 0.03177(15) Uani 0.25 1 d P . .
Cr2 Cr 0.32019(6) 0.30797(5) 0.47336(5) 0.03181(15) Uani 0.25 1 d P . .
C1 C 0.4573(4) 0.4892(3) 0.1852(3) 0.0371(9) Uani 1 1 d . . .
C2 C 0.4222(5) 0.4635(4) 0.0776(4) 0.0534(12) Uani 1 1 d . . .
H2 H 0.4903 0.4618 0.0524 0.064 Uiso 1 1 calc R . .
C3 C 0.2845(5) 0.4400(4) 0.0057(4) 0.0605(13) Uani 1 1 d . . .
H3 H 0.2605 0.4230 -0.0671 0.073 Uiso 1 1 calc R . .
C4 C 0.1829(5) 0.4427(4) 0.0459(4) 0.0557(12) Uani 1 1 d . . .
H4 H 0.0916 0.4299 -0.0001 0.067 Uiso 1 1 calc R . .
C5 C 0.2179(4) 0.4639(4) 0.1517(4) 0.0511(11) Uani 1 1 d . . .
H5 H 0.1507 0.4639 0.1778 0.061 Uiso 1 1 calc R . .
C6 C 0.0901(5) 0.4095(4) 0.4091(4) 0.0507(11) Uani 1 1 d . . .
H6 H 0.1585 0.4674 0.4267 0.061 Uiso 1 1 calc R . .
C7 C -0.0533(5) 0.4073(4) 0.3656(4) 0.0536(11) Uani 1 1 d . . .
H7 H -0.0774 0.4643 0.3555 0.064 Uiso 1 1 calc R . .
C8 C -0.1526(5) 0.3226(4) 0.3396(4) 0.0544(12) Uani 1 1 d . . .
H8 H -0.2447 0.3218 0.3125 0.065 Uiso 1 1 calc R . .
C9 C -0.1159(4) 0.2347(4) 0.3536(4) 0.0507(11) Uani 1 1 d . . .
C10 C -0.2148(5) 0.1399(4) 0.3256(4) 0.0566(12) Uani 1 1 d . . .
H10 H -0.3083 0.1352 0.2984 0.068 Uiso 1 1 calc R . .
C11 C -0.1742(5) 0.0589(4) 0.3381(4) 0.0531(11) Uani 1 1 d . . .
H11 H -0.2400 -0.0012 0.3194 0.064 Uiso 1 1 calc R . .
C12 C -0.0281(5) 0.0631(3) 0.3807(3) 0.0442(10) Uani 1 1 d . . .
C13 C 0.0208(5) -0.0210(4) 0.3918(4) 0.0498(11) Uani 1 1 d . . .
H13 H -0.0399 -0.0847 0.3707 0.060 Uiso 1 1 calc R . .
C14 C 0.1627(5) -0.0061(4) 0.4355(4) 0.0520(11) Uani 1 1 d . . .
H14 H 0.1981 -0.0589 0.4474 0.062 Uiso 1 1 calc R . .
C15 C 0.2512(5) 0.0876(3) 0.4610(3) 0.0427(10) Uani 1 1 d . . .
H15 H 0.3454 0.0951 0.4874 0.051 Uiso 1 1 calc R . .
C16 C 0.0663(4) 0.1554(3) 0.4080(3) 0.0362(9) Uani 1 1 d . . .
C17 C 0.0236(4) 0.2398(3) 0.3952(3) 0.0362(9) Uani 1 1 d . . .
C18 C 0.2874(4) 0.2423(3) 0.2370(3) 0.0401(9) Uani 1 1 d . . .
C19 C 0.1978(5) 0.1918(4) 0.1174(3) 0.0493(11) Uani 1 1 d . . .
C20 C 0.0543(6) 0.1528(4) 0.0824(4) 0.0634(13) Uani 1 1 d . . .
H20 H 0.0181 0.1585 0.1326 0.076 Uiso 1 1 calc R . .
C21 C -0.0321(6) 0.1056(4) -0.0280(4) 0.0696(15) Uani 1 1 d . . .
H21 H -0.1265 0.0797 -0.0523 0.084 Uiso 1 1 calc R . .
C22 C 0.0248(6) 0.0977(4) -0.1014(4) 0.0620(13) Uani 1 1 d . . .
H22 H -0.0322 0.0665 -0.1753 0.074 Uiso 1 1 calc R . .
C23 C 0.1657(6) 0.1360(4) -0.0655(4) 0.0624(14) Uani 1 1 d . . .
H23 H 0.2025 0.1284 -0.1157 0.075 Uiso 1 1 calc R . .
C24 C 0.2528(6) 0.1856(4) 0.0448(4) 0.0619(13) Uani 1 1 d . . .
H24 H 0.3466 0.2140 0.0687 0.074 Uiso 1 1 calc R . .
C25 C 0.6079(4) 0.3077(3) 0.5235(3) 0.0394(9) Uani 1 1 d . . .
C26 C 0.7248(4) 0.2925(3) 0.6015(3) 0.0367(8) Uani 1 1 d . . .
C27 C 0.8595(4) 0.3247(4) 0.6090(4) 0.0532(12) Uani 1 1 d . . .
H27 H 0.8741 0.3519 0.5637 0.064 Uiso 1 1 calc R . .
C28 C 0.9691(5) 0.3139(4) 0.6872(4) 0.0512(11) Uani 1 1 d . . .
H28 H 1.0580 0.3350 0.6939 0.061 Uiso 1 1 calc R . .
C29 C 0.9494(5) 0.2734(4) 0.7538(4) 0.0585(13) Uani 1 1 d . . .
H29 H 1.0235 0.2639 0.8023 0.070 Uiso 1 1 calc R . .
C30 C 0.8186(5) 0.2465(4) 0.7492(4) 0.0589(13) Uani 1 1 d . . .
H30 H 0.8066 0.2224 0.7974 0.071 Uiso 1 1 calc R . .
C31 C 0.7024(5) 0.2555(4) 0.6712(4) 0.0499(11) Uani 1 1 d . . .
H31 H 0.6146 0.2371 0.6673 0.060 Uiso 1 1 calc R . .
C32 C 0.5887(5) 0.7593(3) 0.1937(4) 0.0510(11) Uani 1 1 d . . .
H32A H 0.5123 0.7336 0.2056 0.076 Uiso 1 1 calc R . .
H32B H 0.5905 0.7060 0.1313 0.076 Uiso 1 1 calc R . .
H32C H 0.5790 0.8203 0.1819 0.076 Uiso 1 1 calc R . .
C33 C 0.8706(4) 0.3850(4) 0.0902(4) 0.0517(11) Uani 1 1 d . . .
H33A H 0.8761 0.3765 0.0238 0.078 Uiso 1 1 calc R . .
H33B H 0.9260 0.3472 0.1211 0.078 Uiso 1 1 calc R . .
H33C H 0.9036 0.4580 0.1402 0.078 Uiso 1 1 calc R . .
N1 N 0.3541(3) 0.4854(3) 0.2195(3) 0.0393(8) Uani 1 1 d . . .
N2 N 0.1225(3) 0.3287(3) 0.4236(3) 0.0396(8) Uani 1 1 d . . .
N3 N 0.2063(3) 0.1673(3) 0.4493(2) 0.0350(7) Uani 1 1 d . . .
O1 O 0.2454(3) 0.2209(2) 0.2976(2) 0.0419(7) Uani 1 1 d . . .
O2 O 0.4033(3) 0.3049(2) 0.2665(2) 0.0472(7) Uani 1 1 d . . .
O3 O 0.6328(3) 0.3583(2) 0.4752(2) 0.0437(7) Uani 1 1 d . . .
O4 O 0.4881(3) 0.2631(2) 0.5078(2) 0.0413(6) Uani 1 1 d . . .
O5 O 0.6378(3) 0.4548(2) 0.3391(2) 0.0353(6) Uani 1 1 d . . .
O6 O 0.6616(3) 0.6397(2) 0.3665(2) 0.0411(6) Uani 1 1 d . . .
O7 O 0.7192(3) 0.5140(3) 0.2224(3) 0.0509(8) Uani 1 1 d . . .
O8 O 0.3959(2) 0.42867(19) 0.4750(2) 0.0297(5) Uani 1 1 d . . .
O9 O 0.3843(3) 0.5070(2) 0.3220(2) 0.0388(6) Uani 1 1 d . . .
O10 O 0.7170(3) 0.7869(2) 0.2887(3) 0.0565(9) Uani 1 1 d . . .
H10B H 0.6949 0.7820 0.3375 0.085 Uiso 1 1 d R . .
O11 O 0.7273(3) 0.3440(3) 0.0683(3) 0.0627(9) Uani 1 1 d . . .
H11B H 0.7221 0.3641 0.1288 0.094 Uiso 1 1 d R . .
O1W O 0.6001(6) 0.1244(5) -0.0038(5) 0.0550(16) Uani 0.50 1 d P . .
H1WB H 0.6389 0.0773 0.0025 0.082 Uiso 0.50 1 d PR . .
H1WC H 0.6388 0.1802 0.0553 0.082 Uiso 0.50 1 d PR . .
O2W O 0.4886(6) 0.0085(5) 0.3574(5) 0.0620(19) Uani 0.50 1 d P . .
H2B H 0.4209 -0.0164 0.3779 0.093 Uiso 0.50 1 d PR . .
H2C H 0.5434 0.0781 0.4112 0.093 Uiso 0.50 1 d PR . .
P1 P 0.63465(10) 0.52778(9) 0.28572(8) 0.0365(2) Uani 1 1 d . . .

loop_
_atom_site_aniso_label
_atom_site_aniso_U_11
_atom_site_aniso_U_22
_atom_site_aniso_U_33
_atom_site_aniso_U_23
_atom_site_aniso_U_13
_atom_site_aniso_U_12
Mn1 0.0312(3) 0.0428(3) 0.0318(3) 0.0205(3) 0.0201(3) 0.0116(2)
Mn2 0.0280(3) 0.0406(3) 0.0348(3) 0.0215(3) 0.0172(2) 0.0084(2)
Cr1 0.0312(3) 0.0428(3) 0.0318(3) 0.0205(3) 0.0201(3) 0.0116(2)
Cr2 0.0280(3) 0.0406(3) 0.0348(3) 0.0215(3) 0.0172(2) 0.0084(2)
C1 0.036(2) 0.047(2) 0.039(2) 0.0240(19) 0.0227(17) 0.0056(17)
C2 0.060(3) 0.072(3) 0.040(2) 0.033(2) 0.025(2) 0.021(2)
C3 0.068(3) 0.059(3) 0.057(3) 0.032(3) 0.023(3) 0.012(3)
C4 0.049(3) 0.058(3) 0.043(3) 0.020(2) 0.006(2) 0.010(2)
C5 0.036(2) 0.065(3) 0.042(3) 0.023(2) 0.0058(19) 0.013(2)
C6 0.054(3) 0.058(3) 0.040(2) 0.022(2) 0.018(2) 0.020(2)
C7 0.051(3) 0.060(3) 0.057(3) 0.028(2) 0.028(2) 0.018(2)
C8 0.044(3) 0.067(3) 0.052(3) 0.019(2) 0.024(2) 0.024(2)
C9 0.036(2) 0.059(3) 0.046(3) 0.008(2) 0.024(2) 0.007(2)
C10 0.040(2) 0.062(3) 0.064(3) 0.018(3) 0.029(2) 0.008(2)
C11 0.039(2) 0.059(3) 0.043(3) 0.010(2) 0.011(2) 0.009(2)
C12 0.051(3) 0.043(2) 0.035(2) 0.0127(19) 0.0238(19) 0.0022(19)
C13 0.068(3) 0.044(2) 0.046(3) 0.014(2) 0.041(2) 0.010(2)
C14 0.060(3) 0.059(3) 0.050(3) 0.028(2) 0.036(2) 0.012(2)
C15 0.064(3) 0.031(2) 0.040(2) 0.0169(18) 0.030(2) 0.0096(19)
C16 0.037(2) 0.046(2) 0.0283(19) 0.0155(17) 0.0191(17) 0.0056(17)
C17 0.031(2) 0.043(2) 0.033(2) 0.0121(18) 0.0183(17) 0.0021(16)
C18 0.050(2) 0.047(2) 0.034(2) 0.0213(19) 0.0235(19) 0.020(2)
C19 0.063(3) 0.052(3) 0.033(2) 0.019(2) 0.020(2) 0.015(2)
C20 0.061(3) 0.071(3) 0.051(3) 0.024(3) 0.019(2) 0.018(3)
C21 0.072(4) 0.072(4) 0.044(3) 0.022(3) 0.003(3) 0.026(3)
C22 0.069(3) 0.064(3) 0.043(3) 0.022(2) 0.014(2) 0.018(3)
C23 0.068(3) 0.051(3) 0.044(3) 0.010(2) 0.018(2) -0.013(2)
C24 0.063(3) 0.069(3) 0.049(3) 0.032(3) 0.014(2) 0.009(3)
C25 0.036(2) 0.045(2) 0.034(2) 0.0088(18) 0.0197(17) 0.0119(18)
C26 0.034(2) 0.040(2) 0.040(2) 0.0188(18) 0.0174(17) 0.0156(17)
C27 0.031(2) 0.057(3) 0.059(3) 0.016(2) 0.016(2) 0.016(2)
C28 0.042(2) 0.060(3) 0.048(3) 0.027(2) 0.014(2) 0.009(2)
C29 0.057(3) 0.045(3) 0.051(3) 0.014(2) 0.005(2) 0.019(2)
C30 0.059(3) 0.064(3) 0.059(3) 0.036(3) 0.020(2) 0.020(3)
C31 0.059(3) 0.059(3) 0.042(2) 0.030(2) 0.023(2) 0.019(2)
C32 0.052(3) 0.042(2) 0.047(3) 0.015(2) 0.017(2) -0.001(2)
C33 0.040(2) 0.049(3) 0.068(3) 0.024(2) 0.023(2) 0.025(2)
N1 0.0365(18) 0.049(2) 0.0301(17) 0.0170(15) 0.0122(14) 0.0087(15)
N2 0.0400(19) 0.057(2) 0.0320(18) 0.0243(17) 0.0207(15) 0.0161(16)
N3 0.0389(18) 0.0417(18) 0.0294(16) 0.0143(15) 0.0218(14) 0.0104(15)
O1 0.0503(17) 0.0435(16) 0.0335(14) 0.0238(13) 0.0173(13) -0.0028(13)
O2 0.0482(18) 0.0478(17) 0.0378(16) 0.0077(14) 0.0248(14) 0.0035(14)
O3 0.0387(15) 0.067(2) 0.0475(17) 0.0395(16) 0.0261(14) 0.0171(14)
O4 0.0326(15) 0.0438(16) 0.0472(17) 0.0229(14) 0.0149(13) 0.0059(12)
O5 0.0363(14) 0.0484(16) 0.0450(16) 0.0274(13) 0.0339(13) 0.0178(12)
O6 0.0349(15) 0.0489(16) 0.0376(15) 0.0192(13) 0.0147(12) 0.0068(12)
O7 0.0471(17) 0.073(2) 0.0539(19) 0.0318(17) 0.0412(15) 0.0156(15)
O8 0.0289(13) 0.0337(13) 0.0324(13) 0.0146(11) 0.0195(11) 0.0080(11)
O9 0.0335(14) 0.0558(17) 0.0271(14) 0.0160(13) 0.0156(12) 0.0114(13)
O10 0.0560(19) 0.0414(17) 0.0523(19) 0.0190(15) 0.0124(16) -0.0150(14)
O11 0.0445(18) 0.057(2) 0.063(2) 0.0071(17) 0.0173(16) 0.0152(16)
O1W 0.041(3) 0.054(4) 0.053(4) 0.010(3) 0.016(3) 0.011(3)
O2W 0.038(3) 0.047(4) 0.056(4) -0.015(3) 0.020(3) -0.015(3)
P1 0.0325(5) 0.0520(6) 0.0361(5) 0.0241(5) 0.0220(4) 0.0106(4)

loop_
_atom_type_symbol
_atom_type_description
_atom_type_scat_dispersion_real
_atom_type_scat_dispersion_imag
_atom_type_scat_source
C C 0.0033 0.0016 'International Tables Vol C Tables 4.2.6.8 and 6.1.1.4'
H H 0.0000 0.0000 'International Tables Vol C Tables 4.2.6.8 and 6.1.1.4'
N N 0.0061 0.0033 'International Tables Vol C Tables 4.2.6.8 and 6.1.1.4'
O O 0.0106 0.0060 'International Tables Vol C Tables 4.2.6.8 and 6.1.1.4'
P P 0.1023 0.0942 'International Tables Vol C Tables 4.2.6.8 and 6.1.1.4'
Mn Mn 0.3368 0.7283 'International Tables Vol C Tables 4.2.6.8 and 6.1.1.4'
Cr Cr 0.3209 0.6236 'International Tables Vol C Tables 4.2.6.8 and 6.1.1.4'

loop_
_geom_angle_atom_site_label_1
_geom_angle_atom_site_label_2
_geom_angle_atom_site_label_3
_geom_angle
_geom_angle_site_symmetry_1
_geom_angle_site_symmetry_3
_geom_angle_publ_flag
O8 Mn1 O5 173.83(12) . . ?
O8 Mn1 O8 81.71(11) . 2_666 ?
O5 Mn1 O8 92.18(11) . 2_666 ?
O8 Mn1 O2 98.49(11) . . ?
O5 Mn1 O2 87.68(12) . . ?
O8 Mn1 O2 173.70(12) 2_666 . ?
O8 Mn1 O9 89.42(10) . . ?
O5 Mn1 O9 91.17(11) . . ?
O8 Mn1 O9 88.16(11) 2_666 . ?
O2 Mn1 O9 85.54(12) . . ?
O8 Mn1 O3 90.60(10) . . ?
O5 Mn1 O3 88.98(11) . . ?
O8 Mn1 O3 93.49(11) 2_666 . ?
O2 Mn1 O3 92.81(13) . . ?
O9 Mn1 O3 178.33(12) . . ?
O8 Mn1 Mn1 41.13(7) . 2_666 ?
O5 Mn1 Mn1 132.75(9) . 2_666 ?
O8 Mn1 Mn1 40.58(7) 2_666 2_666 ?
O2 Mn1 Mn1 139.26(9) . 2_666 ?
O9 Mn1 Mn1 88.40(8) . 2_666 ?
O3 Mn1 Mn1 92.72(9) . 2_666 ?
O8 Mn1 Cr1 41.13(7) . 2_666 ?
O5 Mn1 Cr1 132.75(9) . 2_666 ?
O8 Mn1 Cr1 40.58(7) 2_666 2_666 ?
O2 Mn1 Cr1 139.26(9) . 2_666 ?
O9 Mn1 Cr1 88.40(8) . 2_666 ?
O3 Mn1 Cr1 92.72(9) . 2_666 ?
Mn1 Mn1 Cr1 0.00(2) 2_666 2_666 ?
O8 Mn2 O4 96.39(11) . . ?
O8 Mn2 N3 170.56(12) . . ?
O4 Mn2 N3 90.71(12) . . ?
O8 Mn2 N2 92.41(12) . . ?
O4 Mn2 N2 170.20(13) . . ?
N3 Mn2 N2 80.08(13) . . ?
O8 Mn2 O6 101.63(11) . 2_666 ?
O4 Mn2 O6 92.56(12) . 2_666 ?
N3 Mn2 O6 84.19(11) . 2_666 ?
N2 Mn2 O6 89.85(12) . 2_666 ?
O8 Mn2 O1 92.90(10) . . ?
O4 Mn2 O1 94.96(12) . . ?
N3 Mn2 O1 80.27(11) . . ?
N2 Mn2 O1 80.28(12) . . ?
O6 Mn2 O1 162.80(10) 2_666 . ?
C2 C1 N1 118.8(4) . . ?
C2 C1 P1 123.4(3) . . ?
N1 C1 P1 117.9(3) . . ?
C1 C2 C3 120.5(4) . . ?
C1 C2 H2 119.8 . . ?
C3 C2 H2 119.8 . . ?
C2 C3 C4 118.7(5) . . ?
C2 C3 H3 120.7 . . ?
C4 C3 H3 120.7 . . ?
C5 C4 C3 120.5(5) . . ?
C5 C4 H4 119.8 . . ?
C3 C4 H4 119.8 . . ?
C4 C5 N1 119.1(4) . . ?
C4 C5 H5 120.5 . . ?
N1 C5 H5 120.5 . . ?
N2 C6 C7 119.2(5) . . ?
N2 C6 H6 120.4 . . ?
C7 C6 H6 120.4 . . ?
C8 C7 C6 120.2(5) . . ?
C8 C7 H7 119.9 . . ?
C6 C7 H7 119.9 . . ?
C7 C8 C9 119.9(4) . . ?
C7 C8 H8 120.0 . . ?
C9 C8 H8 120.0 . . ?
C17 C9 C8 118.1(4) . . ?
C17 C9 C10 118.1(4) . . ?
C8 C9 C10 123.8(4) . . ?
C11 C10 C9 121.1(5) . . ?
C11 C10 H10 119.5 . . ?
C9 C10 H10 119.5 . . ?
C10 C11 C12 121.2(4) . . ?
C10 C11 H11 119.4 . . ?
C12 C11 H11 119.4 . . ?
C16 C12 C13 119.0(4) . . ?
C16 C12 C11 117.0(4) . . ?
C13 C12 C11 123.9(4) . . ?
C14 C13 C12 118.2(4) . . ?
C14 C13 H13 120.9 . . ?
C12 C13 H13 120.9 . . ?
C15 C14 C13 119.9(5) . . ?
C15 C14 H14 120.0 . . ?
C13 C14 H14 120.0 . . ?
N3 C15 C14 122.5(4) . . ?
N3 C15 H15 118.8 . . ?
C14 C15 H15 118.8 . . ?
N3 C16 C17 117.0(3) . . ?
N3 C16 C12 121.5(4) . . ?
C17 C16 C12 121.5(4) . . ?
N2 C17 C16 118.5(3) . . ?
N2 C17 C9 120.5(4) . . ?
C16 C17 C9 121.0(4) . . ?
O1 C18 O2 125.8(4) . . ?
O1 C18 C19 119.3(4) . . ?
O2 C18 C19 114.9(4) . . ?
C24 C19 C20 121.2(4) . . ?
C24 C19 C18 121.0(4) . . ?
C20 C19 C18 117.8(4) . . ?
C21 C20 C19 119.4(5) . . ?
C21 C20 H20 120.3 . . ?
C19 C20 H20 120.3 . . ?
C22 C21 C20 119.1(6) . . ?
C22 C21 H21 120.5 . . ?
C20 C21 H21 120.5 . . ?
C23 C22 C21 120.6(5) . . ?
C23 C22 H22 119.7 . . ?
C21 C22 H22 119.7 . . ?
C22 C23 C24 120.8(5) . . ?
C22 C23 H23 119.6 . . ?
C24 C23 H23 119.6 . . ?
C19 C24 C23 118.8(5) . . ?
C19 C24 H24 120.6 . . ?
C23 C24 H24 120.6 . . ?
O3 C25 O4 125.3(4) . . ?
O3 C25 C26 118.6(4) . . ?
O4 C25 C26 116.0(4) . . ?
C31 C26 C27 121.7(4) . . ?
C31 C26 C25 119.3(4) . . ?
C27 C26 C25 118.8(4) . . ?
C28 C27 C26 117.6(5) . . ?
C28 C27 H27 121.2 . . ?
C26 C27 H27 121.2 . . ?
C29 C28 C27 122.0(5) . . ?
C29 C28 H28 119.0 . . ?
C27 C28 H28 119.0 . . ?
C28 C29 C30 120.1(4) . . ?
C28 C29 H29 120.0 . . ?
C30 C29 H29 120.0 . . ?
C29 C30 C31 120.6(5) . . ?
C29 C30 H30 119.7 . . ?
C31 C30 H30 119.7 . . ?
C26 C31 C30 118.0(4) . . ?
C26 C31 H31 121.0 . . ?
C30 C31 H31 121.0 . . ?
O10 C32 H32A 109.5 . . ?
O10 C32 H32B 109.5 . . ?
H32A C32 H32B 109.5 . . ?
O10 C32 H32C 109.5 . . ?
H32A C32 H32C 109.5 . . ?
H32B C32 H32C 109.5 . . ?
O11 C33 H33A 109.5 . . ?
O11 C33 H33B 109.5 . . ?
H33A C33 H33B 109.5 . . ?
O11 C33 H33C 109.5 . . ?
H33A C33 H33C 109.5 . . ?
H33B C33 H33C 109.5 . . ?
O9 N1 C1 120.2(3) . . ?
O9 N1 C5 117.3(3) . . ?
C1 N1 C5 122.4(4) . . ?
C6 N2 C17 122.1(4) . . ?
C6 N2 Mn2 126.4(3) . . ?
C17 N2 Mn2 111.2(3) . . ?
C15 N3 C16 118.8(3) . . ?
C15 N3 Mn2 128.0(3) . . ?
C16 N3 Mn2 113.0(3) . . ?
C18 O1 Mn2 128.2(3) . . ?
C18 O2 Mn1 129.3(3) . . ?
C25 O3 Mn1 129.0(3) . . ?
C25 O4 Mn2 129.2(3) . . ?
P1 O5 Mn1 122.56(15) . . ?
P1 O6 Cr2 127.36(16) . 2_666 ?
P1 O6 Mn2 127.36(16) . 2_666 ?
Mn2 O8 Mn1 122.45(13) . . ?
Mn2 O8 Cr1 127.46(13) . 2_666 ?
Mn1 O8 Cr1 98.29(11) . 2_666 ?
Mn2 O8 Mn1 127.46(13) . 2_666 ?
Mn1 O8 Mn1 98.29(11) . 2_666 ?
N1 O9 Mn1 121.4(2) . . ?
C32 O10 H10B 107.0 . . ?
C33 O11 H11B 107.7 . . ?
H1WB O1W H1WC 109.5 . . ?
H2B O2W H2C 109.5 . . ?
O7 P1 O5 113.83(17) . . ?
O7 P1 O6 115.15(18) . . ?
O5 P1 O6 110.47(16) . . ?
O7 P1 C1 104.98(18) . . ?
O5 P1 C1 105.60(16) . . ?
O6 P1 C1 105.87(18) . . ?

loop_
_geom_bond_atom_site_label_1
_geom_bond_atom_site_label_2
_geom_bond_distance
_geom_bond_site_symmetry_2
_geom_bond_publ_flag
Mn1 O8 1.926(2) . ?
Mn1 O5 1.934(2) . ?
Mn1 O8 1.947(3) 2_666 ?
Mn1 O2 1.966(3) . ?
Mn1 O9 2.085(3) . ?
Mn1 O3 2.089(3) . ?
Mn1 Mn1 2.9294(12) 2_666 ?
Mn1 Cr1 2.9294(12) 2_666 ?
Mn2 O8 1.808(2) . ?
Mn2 O4 1.957(3) . ?
Mn2 N3 2.066(3) . ?
Mn2 N2 2.098(3) . ?
Mn2 O6 2.110(3) 2_666 ?
Mn2 O1 2.188(3) . ?
C1 C2 1.374(6) . ?
C1 N1 1.376(5) . ?
C1 P1 1.824(4) . ?
C2 C3 1.402(7) . ?
C2 H2 0.9300 . ?
C3 C4 1.412(7) . ?
C3 H3 0.9300 . ?
C4 C5 1.363(6) . ?
C4 H4 0.9300 . ?
C5 N1 1.377(5) . ?
C5 H5 0.9300 . ?
C6 N2 1.314(6) . ?
C6 C7 1.446(6) . ?
C6 H6 0.9300 . ?
C7 C8 1.352(7) . ?
C7 H7 0.9300 . ?
C8 C9 1.425(7) . ?
C8 H8 0.9300 . ?
C9 C17 1.395(6) . ?
C9 C10 1.446(6) . ?
C10 C11 1.336(7) . ?
C10 H10 0.9300 . ?
C11 C12 1.466(6) . ?
C11 H11 0.9300 . ?
C12 C16 1.397(6) . ?
C12 C13 1.409(6) . ?
C13 C14 1.394(7) . ?
C13 H13 0.9300 . ?
C14 C15 1.388(6) . ?
C14 H14 0.9300 . ?
C15 N3 1.335(5) . ?
C15 H15 0.9300 . ?
C16 N3 1.380(5) . ?
C16 C17 1.393(6) . ?
C17 N2 1.382(5) . ?
C18 O1 1.239(5) . ?
C18 O2 1.276(5) . ?
C18 C19 1.500(6) . ?
C19 C24 1.368(7) . ?
C19 C20 1.417(7) . ?
C20 C21 1.392(7) . ?
C20 H20 0.9300 . ?
C21 C22 1.389(8) . ?
C21 H21 0.9300 . ?
C22 C23 1.388(7) . ?
C22 H22 0.9300 . ?
C23 C24 1.392(7) . ?
C23 H23 0.9300 . ?
C24 H24 0.9300 . ?
C25 O3 1.248(5) . ?
C25 O4 1.274(5) . ?
C25 C26 1.480(5) . ?
C26 C31 1.385(6) . ?
C26 C27 1.427(6) . ?
C27 C28 1.402(6) . ?
C27 H27 0.9300 . ?
C28 C29 1.366(7) . ?
C28 H28 0.9300 . ?
C29 C30 1.390(7) . ?
C29 H29 0.9300 . ?
C30 C31 1.430(6) . ?
C30 H30 0.9300 . ?
C31 H31 0.9300 . ?
C32 O10 1.462(5) . ?
C32 H32A 0.9600 . ?
C32 H32B 0.9600 . ?
C32 H32C 0.9600 . ?
C33 O11 1.463(5) . ?
C33 H33A 0.9600 . ?
C33 H33B 0.9600 . ?
C33 H33C 0.9600 . ?
N1 O9 1.323(4) . ?
O5 P1 1.514(3) . ?
O6 P1 1.517(3) . ?
O6 Cr2 2.110(3) 2_666 ?
O6 Mn2 2.110(3) 2_666 ?
O7 P1 1.493(3) . ?
O8 Cr1 1.947(3) 2_666 ?
O8 Mn1 1.947(3) 2_666 ?
O10 H10B 0.8500 . ?
O11 H11B 0.8501 . ?
O1W H1WB 0.8500 . ?
O1W H1WC 0.8501 . ?
O2W H2B 0.9600 . ?
O2W H2C 0.9600 . ?

loop_
_geom_hbond_atom_site_label_D
_geom_hbond_atom_site_label_H
_geom_hbond_atom_site_label_A
_geom_hbond_distance_DH
_geom_hbond_distance_HA
_geom_hbond_distance_DA
_geom_hbond_angle_DHA
_geom_hbond_site_symmetry_A
O10 H10B O6 0.85 2.24 2.832(4) 126.8 .
O11 H11B O7 0.85 2.09 2.676(4) 125.9 .
O1W H1WC O11 0.85 2.33 2.897(7) 124.1 .
